data_4067458
loop_
_publ_author_name
'Vieille-Petit, Ludovic'
'Clavier, Herv\'e'
'Linden, Anthony'
'Blumentritt, Sascha'
'Nolan, Steven P.'
'Dorta, Reto'

_publ_section_title
;
 Ruthenium Olefin Metathesis Catalysts with N-Heterocyclic Carbene Ligands
 BearingN-Naphthyl Side Chains
;
_journal_issue 4
_journal_name_full Organometallics
_journal_page_first 775
_journal_paper_doi 10.1021/om9009697
_journal_volume 29
_journal_year 2010
_chemical_formula_moiety 'C60 H79 Cl2 N2 P Ru, C H4 O'
_chemical_formula_sum 'C61 H83 Cl2 N2 O P Ru'
_chemical_formula_weight 1063.22
_chemical_name_systematic
;
  ?
;
_space_group_IT_number 14
_symmetry_cell_setting monoclinic
_symmetry_Int_Tables_number 14
_symmetry_space_group_name_Hall '-P 2ybc'
_symmetry_space_group_name_H-M 'P 1 21/c 1'
_atom_sites_solution_hydrogens geom
_atom_sites_solution_primary direct
_atom_sites_solution_secondary difmap
_audit_creation_date 09-04-23
_audit_creation_method SHELXL-97
_cell_angle_alpha 90.00
_cell_angle_beta 96.1834(10)
_cell_angle_gamma 90.00
_cell_formula_units_Z 4
_cell_length_a 16.0425(3)
_cell_length_b 17.8699(3)
_cell_length_c 19.7162(3)
_cell_measurement_reflns_used 148047
_cell_measurement_temperature 160(1)
_cell_measurement_theta_max 25.0
_cell_measurement_theta_min 2.0
_cell_volume 5619.31(17)
_computing_cell_refinement 'DENZO-SMN (Otwinowski & Minor, 1997)'
_computing_data_collection 'COLLECT (Nonius, 2000)'
_computing_data_reduction 'DENZO-SMN and SCALEPACK (Otwinowski & Minor, 1997)'
_computing_molecular_graphics 'ORTEPII (Johnson, 1976)'
_computing_publication_material 'SHELXL97 and PLATON (Spek, 2006)'
_computing_structure_refinement 'SHELXL97 (Sheldrick, 1997)'
_computing_structure_solution 'SIR92 (Altomare et al., 1994)'
_diffrn_ambient_temperature 160(1)
_diffrn_detector '65 mm CCD camera on \k goniostat'
_diffrn_detector_area_resol_mean 9
_diffrn_measured_fraction_theta_full 0.998
_diffrn_measured_fraction_theta_max 0.998
_diffrn_measurement_device_type 'Nonius KappaCCD area-detector diffractometer'
_diffrn_measurement_method '\w scans with \k offsets'
_diffrn_radiation_monochromator 'horizontally mounted graphite crystal'
_diffrn_radiation_source 'Nonius FR590 sealed tube generator'
_diffrn_radiation_type 'Mo K\a'
_diffrn_radiation_wavelength 0.71073
_diffrn_reflns_av_R_equivalents 0.0888
_diffrn_reflns_av_sigmaI/netI 0.0429
_diffrn_reflns_limit_h_max 19
_diffrn_reflns_limit_h_min -19
_diffrn_reflns_limit_k_max 21
_diffrn_reflns_limit_k_min -21
_diffrn_reflns_limit_l_max 23
_diffrn_reflns_limit_l_min -23
_diffrn_reflns_number 94494
_diffrn_reflns_theta_full 25.01
_diffrn_reflns_theta_max 25.01
_diffrn_reflns_theta_min 2.28
_diffrn_standards_decay_% 0
_diffrn_standards_number 0
_exptl_absorpt_coefficient_mu 0.443
_exptl_absorpt_correction_T_max 0.954
_exptl_absorpt_correction_T_min 0.835
_exptl_absorpt_correction_type multi-scan
_exptl_absorpt_process_details '(Blessing, 1995)'
_exptl_crystal_colour 'dark red'
_exptl_crystal_density_diffrn 1.257
_exptl_crystal_density_method 'not measured'
_exptl_crystal_description tablet
_exptl_crystal_F_000 2256
_exptl_crystal_size_max 0.30
_exptl_crystal_size_mid 0.22
_exptl_crystal_size_min 0.12
_refine_diff_density_max 1.571
_refine_diff_density_min -1.522
_refine_diff_density_rms 0.107
_refine_ls_extinction_method none
_refine_ls_goodness_of_fit_ref 1.062
_refine_ls_hydrogen_treatment constr
_refine_ls_matrix_type full
_refine_ls_number_parameters 623
_refine_ls_number_reflns 9909
_refine_ls_number_restraints 0
_refine_ls_restrained_S_all 1.062
_refine_ls_R_factor_all 0.1188
_refine_ls_R_factor_gt 0.0899
_refine_ls_shift/su_max 0.005
_refine_ls_shift/su_mean 0.000
_refine_ls_structure_factor_coef Fsqd
_refine_ls_weighting_details 'w=1/[\s^2^(Fo^2^)+(0.0611P)^2^+40.7062P] where P=(Fo^2^+2Fc^2^)/3'
_refine_ls_weighting_scheme calc
_refine_ls_wR_factor_gt 0.2003
_refine_ls_wR_factor_ref 0.2186
_reflns_number_gt 7534
_reflns_number_total 9911
_reflns_threshold_expression 'I > 2\s(I)'
_cod_data_source_file om9009697_si_001.cif
_cod_data_source_block DT0918
_cod_original_cell_volume 5619.32(17)
_cod_database_code 4067458

loop_
_symmetry_equiv_pos_as_xyz
'x, y, z'
'-x, y+1/2, -z+1/2'
'-x, -y, -z'
'x, -y-1/2, z-1/2'

loop_
_atom_site_label
_atom_site_type_symbol
_atom_site_fract_x
_atom_site_fract_y
_atom_site_fract_z
_atom_site_U_iso_or_equiv
_atom_site_adp_type
_atom_site_occupancy
_atom_site_symmetry_multiplicity
_atom_site_calc_flag
_atom_site_refinement_flags
Ru1 Ru 0.25877(4) 0.10080(4) 0.73004(3) 0.0460(2) Uani 1 1 d .
Cl1 Cl 0.33580(16) -0.01243(10) 0.75254(12) 0.0711(7) Uani 1 1 d .
Cl2 Cl 0.18403(12) 0.20700(15) 0.68163(10) 0.0674(6) Uani 1 1 d .
P1 P 0.38866(10) 0.17009(9) 0.73085(8) 0.0342(4) Uani 1 1 d .
N1 N 0.1382(5) -0.0063(6) 0.6407(3) 0.095(3) Uani 1 1 d .
N2 N 0.0939(3) 0.0077(3) 0.7385(3) 0.0428(13) Uani 1 1 d .
C1 C 0.1565(5) 0.0308(5) 0.7018(4) 0.064(2) Uani 1 1 d .
C2 C 0.0381(5) -0.0402(5) 0.7009(4) 0.057(2) Uani 1 1 d .
H2 H -0.0098 -0.0634 0.7162 0.069 Uiso 1 1 calc R
C3 C 0.0646(6) -0.0472(7) 0.6398(4) 0.096(4) Uani 1 1 d .
H3 H 0.0382 -0.0750 0.6024 0.115 Uiso 1 1 calc R
C4 C 0.1849(6) -0.0064(6) 0.5794(5) 0.070(2) Uani 1 1 d .
C5 C 0.1551(6) 0.0453(6) 0.5346(4) 0.082(3) Uani 1 1 d .
C6 C 0.0911(5) 0.1061(6) 0.5458(4) 0.062(2) Uani 1 1 d .
H6 H 0.0714 0.1096 0.5895 0.074 Uiso 1 1 calc R
C7 C 0.0620(6) 0.1532(6) 0.4993(6) 0.079(3) Uani 1 1 d .
C8 C 0.0940(6) 0.1537(6) 0.4409(6) 0.084(3) Uani 1 1 d .
H8 H 0.0759 0.1917 0.4090 0.101 Uiso 1 1 calc R
C9 C 0.1507(5) 0.1039(5) 0.4233(4) 0.0554(19) Uani 1 1 d .
H9 H 0.1693 0.1084 0.3794 0.066 Uiso 1 1 calc R
C10 C 0.1841(4) 0.0459(5) 0.4656(3) 0.0491(18) Uani 1 1 d .
C11 C 0.2402(5) -0.0077(5) 0.4467(5) 0.072(3) Uani 1 1 d .
H11 H 0.2594 -0.0084 0.4028 0.086 Uiso 1 1 calc R
C12 C 0.2683(5) -0.0650(7) 0.5011(6) 0.102(4) Uani 1 1 d .
H12 H 0.3065 -0.1039 0.4933 0.123 Uiso 1 1 calc R
C13 C 0.2346(5) -0.0572(4) 0.5643(4) 0.0523(19) Uani 1 1 d .
C14 C 0.2685(6) -0.1230(6) 0.6150(5) 0.082(3) Uani 1 1 d .
H14 H 0.2588 -0.1081 0.6624 0.098 Uiso 1 1 calc R
C15 C 0.2235(6) -0.1969(5) 0.5985(5) 0.071(2) Uani 1 1 d .
H151 H 0.2379 -0.2157 0.5546 0.106 Uiso 1 1 calc R
H152 H 0.1628 -0.1892 0.5961 0.106 Uiso 1 1 calc R
H153 H 0.2408 -0.2335 0.6343 0.106 Uiso 1 1 calc R
C16 C 0.3658(6) -0.1402(6) 0.6143(6) 0.087(3) Uani 1 1 d .
H161 H 0.3830 -0.1784 0.6487 0.130 Uiso 1 1 calc R
H162 H 0.3981 -0.0944 0.6248 0.130 Uiso 1 1 calc R
H163 H 0.3761 -0.1585 0.5691 0.130 Uiso 1 1 calc R
C17 C 0.0840(4) 0.0253(4) 0.8088(3) 0.0375(14) Uani 1 1 d .
C18 C 0.1214(4) -0.0260(4) 0.8583(3) 0.0378(14) Uani 1 1 d .
C19 C 0.1718(4) -0.0870(3) 0.8429(3) 0.0399(15) Uani 1 1 d .
H19 H 0.1817 -0.0955 0.7969 0.048 Uiso 1 1 calc R
C20 C 0.2068(4) -0.1343(4) 0.8928(4) 0.0466(17) Uani 1 1 d .
C21 C 0.1909(5) -0.1215(4) 0.9610(4) 0.0519(18) Uani 1 1 d .
H21 H 0.2134 -0.1551 0.9956 0.062 Uiso 1 1 calc R
C22 C 0.1442(4) -0.0624(4) 0.9781(4) 0.0471(17) Uani 1 1 d .
H22 H 0.1361 -0.0546 1.0246 0.057 Uiso 1 1 calc R
C23 C 0.1074(4) -0.0124(4) 0.9280(3) 0.0395(15) Uani 1 1 d .
C24 C 0.0572(4) 0.0487(4) 0.9426(4) 0.0454(16) Uani 1 1 d .
H24 H 0.0479 0.0582 0.9886 0.054 Uiso 1 1 calc R
C25 C 0.0213(4) 0.0950(4) 0.8925(4) 0.0455(16) Uani 1 1 d .
H25 H -0.0126 0.1356 0.9043 0.055 Uiso 1 1 calc R
C26 C 0.0338(4) 0.0834(4) 0.8228(3) 0.0414(15) Uani 1 1 d .
C27 C -0.0096(5) 0.1338(4) 0.7678(4) 0.0548(19) Uani 1 1 d .
H27 H 0.0200 0.1277 0.7260 0.066 Uiso 1 1 calc R
C28 C -0.1010(5) 0.1091(6) 0.7496(5) 0.078(3) Uani 1 1 d .
H281 H -0.1026 0.0559 0.7377 0.117 Uiso 1 1 calc R
H282 H -0.1263 0.1384 0.7107 0.117 Uiso 1 1 calc R
H283 H -0.1325 0.1174 0.7889 0.117 Uiso 1 1 calc R
C29 C -0.0073(5) 0.2168(5) 0.7864(5) 0.067(2) Uani 1 1 d .
H291 H -0.0417 0.2254 0.8238 0.101 Uiso 1 1 calc R
H292 H -0.0295 0.2463 0.7466 0.101 Uiso 1 1 calc R
H293 H 0.0507 0.2319 0.8007 0.101 Uiso 1 1 calc R
C30 C 0.2322(4) 0.1311(4) 0.8143(3) 0.0389(15) Uani 1 1 d .
H30 H 0.1902 0.1689 0.8105 0.047 Uiso 1 1 calc R
C31 C 0.2586(4) 0.1125(4) 0.8853(3) 0.0440(16) Uani 1 1 d .
C32 C 0.2316(5) 0.1594(4) 0.9354(4) 0.0507(18) Uani 1 1 d .
H32 H 0.1965 0.2009 0.9220 0.061 Uiso 1 1 calc R
C33 C 0.2547(5) 0.1469(6) 1.0034(4) 0.064(2) Uani 1 1 d .
H33 H 0.2358 0.1796 1.0366 0.077 Uiso 1 1 calc R
C34 C 0.3047(6) 0.0876(6) 1.0236(4) 0.075(3) Uani 1 1 d .
H34 H 0.3200 0.0787 1.0708 0.090 Uiso 1 1 calc R
C35 C 0.3333(5) 0.0404(5) 0.9760(4) 0.066(2) Uani 1 1 d .
H35 H 0.3692 -0.0001 0.9904 0.079 Uiso 1 1 calc R
C36 C 0.3097(5) 0.0519(4) 0.9068(4) 0.0508(18) Uani 1 1 d .
H36 H 0.3283 0.0185 0.8741 0.061 Uiso 1 1 calc R
C37 C 0.3810(4) 0.2731(4) 0.7418(3) 0.0385(14) Uani 1 1 d .
H37 H 0.3367 0.2899 0.7054 0.046 Uiso 1 1 calc R
C38 C 0.3489(5) 0.2954(4) 0.8095(4) 0.0461(17) Uani 1 1 d .
H381 H 0.3911 0.2816 0.8479 0.055 Uiso 1 1 calc R
H382 H 0.2965 0.2679 0.8151 0.055 Uiso 1 1 calc R
C39 C 0.3324(5) 0.3800(4) 0.8110(4) 0.0552(19) Uani 1 1 d .
H391 H 0.2849 0.3923 0.7764 0.066 Uiso 1 1 calc R
H392 H 0.3160 0.3939 0.8563 0.066 Uiso 1 1 calc R
C40 C 0.4071(5) 0.4249(4) 0.7970(4) 0.0527(19) Uani 1 1 d .
H401 H 0.4520 0.4183 0.8351 0.063 Uiso 1 1 calc R
H402 H 0.3918 0.4786 0.7948 0.063 Uiso 1 1 calc R
C41 C 0.4397(6) 0.4022(4) 0.7310(4) 0.060(2) Uani 1 1 d .
H411 H 0.4915 0.4306 0.7254 0.072 Uiso 1 1 calc R
H412 H 0.3976 0.4148 0.6923 0.072 Uiso 1 1 calc R
C42 C 0.4586(5) 0.3176(4) 0.7302(4) 0.0511(18) Uani 1 1 d .
H421 H 0.4775 0.3036 0.6857 0.061 Uiso 1 1 calc R
H422 H 0.5044 0.3056 0.7664 0.061 Uiso 1 1 calc R
C43 C 0.4250(4) 0.1621(3) 0.6451(3) 0.0368(14) Uani 1 1 d .
H43 H 0.4817 0.1858 0.6475 0.044 Uiso 1 1 calc R
C44 C 0.3690(5) 0.2013(5) 0.5878(4) 0.059(2) Uani 1 1 d .
H441 H 0.3131 0.1772 0.5820 0.071 Uiso 1 1 calc R
H442 H 0.3615 0.2544 0.5999 0.071 Uiso 1 1 calc R
C45 C 0.4091(6) 0.1964(5) 0.5209(4) 0.063(2) Uani 1 1 d .
H451 H 0.3717 0.2205 0.4841 0.076 Uiso 1 1 calc R
H452 H 0.4629 0.2241 0.5258 0.076 Uiso 1 1 calc R
C46 C 0.4250(6) 0.1168(5) 0.5013(4) 0.071(3) Uani 1 1 d .
H461 H 0.4554 0.1162 0.4602 0.085 Uiso 1 1 calc R
H462 H 0.3708 0.0908 0.4900 0.085 Uiso 1 1 calc R
C47 C 0.4759(8) 0.0761(5) 0.5586(4) 0.086(3) Uani 1 1 d .
H471 H 0.5328 0.0982 0.5658 0.104 Uiso 1 1 calc R
H472 H 0.4817 0.0229 0.5459 0.104 Uiso 1 1 calc R
C48 C 0.4347(6) 0.0809(4) 0.6249(4) 0.064(2) Uani 1 1 d .
H481 H 0.3790 0.0565 0.6186 0.077 Uiso 1 1 calc R
H482 H 0.4697 0.0541 0.6616 0.077 Uiso 1 1 calc R
C49 C 0.4792(4) 0.1317(4) 0.7878(3) 0.0401(15) Uani 1 1 d .
H49 H 0.4731 0.0761 0.7855 0.048 Uiso 1 1 calc R
C50 C 0.5684(5) 0.1484(4) 0.7692(4) 0.0524(18) Uani 1 1 d .
H501 H 0.5726 0.1338 0.7213 0.063 Uiso 1 1 calc R
H502 H 0.5796 0.2028 0.7735 0.063 Uiso 1 1 calc R
C51 C 0.6334(5) 0.1056(5) 0.8161(4) 0.059(2) Uani 1 1 d .
H511 H 0.6264 0.0513 0.8071 0.071 Uiso 1 1 calc R
H512 H 0.6902 0.1200 0.8054 0.071 Uiso 1 1 calc R
C52 C 0.6267(5) 0.1204(5) 0.8913(4) 0.063(2) Uani 1 1 d .
H521 H 0.6666 0.0878 0.9194 0.076 Uiso 1 1 calc R
H522 H 0.6419 0.1731 0.9022 0.076 Uiso 1 1 calc R
C53 C 0.5388(5) 0.1055(6) 0.9085(4) 0.070(2) Uani 1 1 d .
H531 H 0.5347 0.1183 0.9569 0.084 Uiso 1 1 calc R
H532 H 0.5256 0.0517 0.9021 0.084 Uiso 1 1 calc R
C54 C 0.4757(5) 0.1524(5) 0.8624(3) 0.0520(18) Uani 1 1 d .
H541 H 0.4184 0.1436 0.8750 0.062 Uiso 1 1 calc R
H542 H 0.4887 0.2063 0.8691 0.062 Uiso 1 1 calc R
C55 C -0.0067(6) 0.2110(6) 0.5142(6) 0.089(3) Uani 1 1 d .
H55 H -0.0395 0.2263 0.4704 0.107 Uiso 1 1 calc R
C56 C -0.0660(6) 0.1715(8) 0.5609(6) 0.109(4) Uani 1 1 d .
H561 H -0.0364 0.1643 0.6065 0.164 Uiso 1 1 calc R
H562 H -0.0832 0.1228 0.5413 0.164 Uiso 1 1 calc R
H563 H -0.1157 0.2027 0.5641 0.164 Uiso 1 1 calc R
C57 C 0.0328(6) 0.2756(6) 0.5470(6) 0.095(3) Uani 1 1 d .
H571 H 0.0615 0.2612 0.5914 0.143 Uiso 1 1 calc R
H572 H -0.0098 0.3135 0.5534 0.143 Uiso 1 1 calc R
H573 H 0.0736 0.2962 0.5184 0.143 Uiso 1 1 calc R
C58 C 0.2643(5) -0.1981(4) 0.8780(4) 0.058(2) Uani 1 1 d .
H58 H 0.2473 -0.2428 0.9038 0.070 Uiso 1 1 calc R
C59 C 0.3544(6) -0.1805(6) 0.9039(5) 0.085(3) Uani 1 1 d .
H591 H 0.3743 -0.1388 0.8777 0.127 Uiso 1 1 calc R
H592 H 0.3894 -0.2246 0.8987 0.127 Uiso 1 1 calc R
H593 H 0.3579 -0.1666 0.9522 0.127 Uiso 1 1 calc R
C60 C 0.2592(6) -0.2205(5) 0.8027(5) 0.078(3) Uani 1 1 d .
H601 H 0.2003 -0.2265 0.7844 0.117 Uiso 1 1 calc R
H602 H 0.2890 -0.2678 0.7984 0.117 Uiso 1 1 calc R
H603 H 0.2850 -0.1814 0.7770 0.117 Uiso 1 1 calc R
O1 O 0.1161(5) 0.1241(4) 0.2245(4) 0.089(2) Uani 1 1 d .
H1 H 0.1238 0.1700 0.2187 0.107 Uiso 1 1 calc R
C61 C 0.1337(9) 0.0840(6) 0.1649(6) 0.102(4) Uani 1 1 d .
H611 H 0.1518 0.1192 0.1313 0.154 Uiso 1 1 calc R
H612 H 0.0830 0.0579 0.1453 0.154 Uiso 1 1 calc R
H613 H 0.1783 0.0474 0.1772 0.154 Uiso 1 1 calc R

loop_
_atom_site_aniso_label
_atom_site_aniso_U_11
_atom_site_aniso_U_22
_atom_site_aniso_U_33
_atom_site_aniso_U_23
_atom_site_aniso_U_13
_atom_site_aniso_U_12
Ru1 0.0480(3) 0.0592(4) 0.0322(3) -0.0088(3) 0.0103(2) -0.0237(3)
Cl1 0.1009(16) 0.0346(10) 0.0868(15) -0.0150(9) 0.0516(13) -0.0176(10)
Cl2 0.0419(10) 0.1091(18) 0.0500(11) 0.0147(11) -0.0004(8) 0.0005(11)
P1 0.0389(9) 0.0304(8) 0.0337(8) -0.0026(7) 0.0061(7) -0.0036(7)
N1 0.091(6) 0.156(8) 0.041(4) -0.029(5) 0.023(4) -0.078(6)
N2 0.039(3) 0.052(3) 0.037(3) -0.004(3) 0.007(2) -0.013(3)
C1 0.065(5) 0.087(6) 0.040(4) -0.008(4) 0.010(4) -0.036(5)
C2 0.050(4) 0.068(5) 0.055(5) -0.013(4) 0.009(4) -0.024(4)
C3 0.082(6) 0.154(10) 0.054(5) -0.036(6) 0.020(5) -0.082(7)
C4 0.065(5) 0.077(6) 0.067(6) -0.005(5) 0.008(4) -0.021(5)
C5 0.080(6) 0.105(8) 0.053(5) 0.034(5) -0.033(5) -0.069(6)
C6 0.038(4) 0.099(7) 0.049(4) -0.026(5) 0.004(3) -0.013(5)
C7 0.078(7) 0.065(6) 0.086(7) 0.008(5) -0.019(6) -0.010(5)
C8 0.061(6) 0.075(7) 0.122(9) 0.000(6) 0.031(6) -0.022(5)
C9 0.046(4) 0.066(5) 0.054(4) 0.007(4) 0.005(3) -0.018(4)
C10 0.043(4) 0.066(5) 0.038(4) 0.010(3) 0.004(3) -0.021(4)
C11 0.050(5) 0.068(6) 0.100(7) 0.025(5) 0.020(5) -0.010(4)
C12 0.040(5) 0.135(10) 0.129(10) -0.064(8) -0.004(5) 0.011(6)
C13 0.070(5) 0.045(4) 0.044(4) -0.007(3) 0.015(4) -0.017(4)
C14 0.077(6) 0.085(7) 0.081(7) -0.007(5) 0.000(5) 0.002(5)
C15 0.086(6) 0.048(5) 0.079(6) -0.002(4) 0.011(5) -0.012(4)
C16 0.066(6) 0.068(6) 0.118(9) 0.020(6) -0.026(6) 0.002(5)
C17 0.035(3) 0.042(4) 0.037(3) 0.002(3) 0.008(3) -0.006(3)
C18 0.034(3) 0.038(4) 0.043(4) -0.001(3) 0.008(3) -0.009(3)
C19 0.041(4) 0.033(4) 0.047(4) -0.003(3) 0.012(3) -0.010(3)
C20 0.040(4) 0.036(4) 0.065(5) 0.007(3) 0.012(3) -0.006(3)
C21 0.052(4) 0.046(4) 0.057(5) 0.012(3) 0.005(4) -0.001(3)
C22 0.048(4) 0.048(4) 0.046(4) 0.008(3) 0.011(3) -0.009(3)
C23 0.035(3) 0.043(4) 0.043(4) 0.004(3) 0.013(3) -0.008(3)
C24 0.043(4) 0.048(4) 0.047(4) 0.001(3) 0.016(3) -0.010(3)
C25 0.036(4) 0.044(4) 0.059(4) -0.003(3) 0.015(3) -0.003(3)
C26 0.034(3) 0.045(4) 0.046(4) 0.003(3) 0.006(3) -0.006(3)
C27 0.053(4) 0.056(5) 0.057(5) 0.008(4) 0.011(4) 0.006(4)
C28 0.057(5) 0.082(7) 0.091(7) 0.009(5) -0.010(5) 0.001(5)
C29 0.060(5) 0.059(5) 0.082(6) 0.009(5) 0.008(4) 0.009(4)
C30 0.030(3) 0.046(4) 0.041(4) 0.008(3) 0.006(3) -0.008(3)
C31 0.042(4) 0.052(4) 0.039(4) -0.002(3) 0.008(3) -0.017(3)
C32 0.049(4) 0.058(5) 0.046(4) -0.011(3) 0.011(3) -0.013(4)
C33 0.066(5) 0.089(7) 0.037(4) -0.014(4) 0.009(4) -0.023(5)
C34 0.077(6) 0.108(8) 0.037(4) 0.014(5) -0.003(4) -0.032(6)
C35 0.064(5) 0.073(6) 0.059(5) 0.023(5) -0.007(4) -0.010(4)
C36 0.050(4) 0.049(4) 0.053(4) 0.004(3) 0.005(3) -0.004(4)
C37 0.044(4) 0.036(3) 0.037(3) -0.007(3) 0.008(3) -0.006(3)
C38 0.052(4) 0.042(4) 0.046(4) -0.008(3) 0.016(3) -0.009(3)
C39 0.060(5) 0.047(4) 0.060(5) -0.020(4) 0.011(4) 0.005(4)
C40 0.065(5) 0.030(4) 0.063(5) -0.013(3) 0.006(4) 0.001(3)
C41 0.083(6) 0.040(4) 0.060(5) 0.001(4) 0.021(4) -0.014(4)
C42 0.060(5) 0.037(4) 0.061(5) -0.012(3) 0.024(4) -0.011(3)
C43 0.043(4) 0.030(3) 0.039(3) -0.003(3) 0.010(3) -0.003(3)
C44 0.065(5) 0.075(6) 0.038(4) -0.001(4) 0.011(3) 0.019(4)
C45 0.083(6) 0.073(6) 0.035(4) 0.005(4) 0.017(4) 0.007(5)
C46 0.102(7) 0.078(6) 0.037(4) -0.018(4) 0.026(4) -0.013(5)
C47 0.147(10) 0.063(6) 0.057(5) -0.012(4) 0.047(6) 0.026(6)
C48 0.106(7) 0.045(4) 0.045(4) -0.007(3) 0.025(4) 0.008(4)
C49 0.045(4) 0.032(3) 0.043(4) 0.001(3) 0.004(3) -0.003(3)
C50 0.053(4) 0.055(5) 0.050(4) 0.003(4) 0.008(3) 0.007(4)
C51 0.049(4) 0.056(5) 0.070(5) 0.001(4) -0.006(4) 0.010(4)
C52 0.050(5) 0.062(5) 0.074(6) 0.013(4) -0.012(4) -0.004(4)
C53 0.060(5) 0.091(7) 0.054(5) 0.018(5) -0.010(4) -0.019(5)
C54 0.047(4) 0.063(5) 0.044(4) 0.008(4) -0.001(3) -0.009(4)
C55 0.070(6) 0.093(8) 0.102(8) 0.030(6) -0.004(6) 0.016(6)
C56 0.061(6) 0.174(13) 0.095(8) 0.046(8) 0.014(6) 0.014(7)
C57 0.074(7) 0.088(8) 0.118(9) -0.026(7) -0.020(6) 0.016(6)
C58 0.055(5) 0.043(4) 0.080(6) 0.010(4) 0.020(4) 0.002(4)
C59 0.058(5) 0.102(8) 0.094(7) -0.012(6) 0.003(5) 0.022(5)
C60 0.065(6) 0.068(6) 0.101(7) -0.020(5) 0.016(5) 0.020(5)
O1 0.096(5) 0.092(5) 0.088(5) 0.001(4) 0.044(4) -0.015(4)
C61 0.150(11) 0.075(7) 0.084(7) 0.006(6) 0.022(7) -0.021(7)

loop_
_atom_type_symbol
_atom_type_description
_atom_type_number_in_cell
_atom_type_scat_dispersion_real
_atom_type_scat_dispersion_imag
_atom_type_scat_source
C C 244 0.0033 0.0016
; International Tables for Crystallography (1992).
Vol. C, Tables 4.2.6.8 and 6.1.1.4
;
H H 332 0.0000 0.0000
; International Tables for Crystallography (1992).
Vol. C, Tables 4.2.6.8 and 6.1.1.4
;
Cl Cl 8 0.1484 0.1585
; International Tables for Crystallography (1992).
Vol. C, Tables 4.2.6.8 and 6.1.1.4
;
N N 8 0.0061 0.0033
; International Tables for Crystallography (1992).
Vol. C, Tables 4.2.6.8 and 6.1.1.4
;
O O 4 0.1023 0.0942
; International Tables for Crystallography (1992).
Vol. C, Tables 4.2.6.8 and 6.1.1.4
;
P P 4 -1.2594 0.8363
; International Tables for Crystallography (1992).
Vol. C, Tables 4.2.6.8 and 6.1.1.4
;
Ru Ru 4 0.0106 0.0060
; International Tables for Crystallography (1992).
Vol. C, Tables 4.2.6.8 and 6.1.1.4
;

loop_
_geom_angle_atom_site_label_1
_geom_angle_atom_site_label_2
_geom_angle_atom_site_label_3
_geom_angle
C30 Ru1 C1 99.5(3)
C30 Ru1 Cl1 104.3(2)
C1 Ru1 Cl1 85.3(3)
C30 Ru1 Cl2 88.4(2)
C1 Ru1 Cl2 91.3(3)
Cl1 Ru1 Cl2 167.24(8)
C30 Ru1 P1 97.26(19)
C1 Ru1 P1 163.2(2)
Cl1 Ru1 P1 90.25(7)
Cl2 Ru1 P1 89.48(7)
C43 P1 C37 102.3(3)
C43 P1 C49 102.7(3)
C37 P1 C49 110.5(3)
C43 P1 Ru1 108.0(2)
C37 P1 Ru1 116.1(2)
C49 P1 Ru1 115.4(2)
C1 N1 C3 111.5(7)
C1 N1 C4 129.1(7)
C3 N1 C4 119.4(7)
C1 N2 C2 111.8(6)
C1 N2 C17 127.3(6)
C2 N2 C17 120.8(5)
N2 C1 N1 102.6(6)
N2 C1 Ru1 129.9(5)
N1 C1 Ru1 127.4(5)
C3 C2 N2 106.9(7)
C3 C2 H2 126.5
N2 C2 H2 126.5
C2 C3 N1 107.1(7)
C2 C3 H3 126.5
N1 C3 H3 126.5
C13 C4 C5 122.2(10)
C13 C4 N1 125.3(9)
C5 C4 N1 111.1(10)
C4 C5 C10 119.1(11)
C4 C5 C6 126.7(9)
C10 C5 C6 114.2(7)
C7 C6 C5 123.8(8)
C7 C6 H6 118.1
C5 C6 H6 118.1
C6 C7 C8 118.9(11)
C6 C7 C55 120.2(10)
C8 C7 C55 120.9(10)
C7 C8 C9 124.2(11)
C7 C8 H8 117.9
C9 C8 H8 117.9
C8 C9 C10 124.3(8)
C8 C9 H9 117.8
C10 C9 H9 117.8
C11 C10 C9 124.6(7)
C11 C10 C5 121.0(8)
C9 C10 C5 114.3(8)
C10 C11 C12 115.3(8)
C10 C11 H11 122.3
C12 C11 H11 122.3
C13 C12 C11 116.3(9)
C13 C12 H12 121.9
C11 C12 H12 121.9
C4 C13 C12 126.0(9)
C4 C13 C14 124.1(8)
C12 C13 C14 109.9(9)
C15 C14 C16 105.8(8)
C15 C14 C13 112.5(7)
C16 C14 C13 113.9(8)
C15 C14 H14 108.2
C16 C14 H14 108.2
C13 C14 H14 108.2
C14 C15 H151 109.5
C14 C15 H152 109.5
H151 C15 H152 109.5
C14 C15 H153 109.5
H151 C15 H153 109.5
H152 C15 H153 109.5
C14 C16 H161 109.5
C14 C16 H162 109.5
H161 C16 H162 109.5
C14 C16 H163 109.5
H161 C16 H163 109.5
H162 C16 H163 109.5
C26 C17 C18 124.5(6)
C26 C17 N2 119.3(6)
C18 C17 N2 115.8(6)
C19 C18 C17 124.0(6)
C19 C18 C23 119.3(6)
C17 C18 C23 116.7(6)
C20 C19 C18 121.5(6)
C20 C19 H19 119.3
C18 C19 H19 119.3
C19 C20 C21 118.7(7)
C19 C20 C58 122.5(7)
C21 C20 C58 118.7(7)
C22 C21 C20 121.5(7)
C22 C21 H21 119.2
C20 C21 H21 119.2
C21 C22 C23 121.2(7)
C21 C22 H22 119.4
C23 C22 H22 119.4
C24 C23 C22 123.7(6)
C24 C23 C18 118.6(6)
C22 C23 C18 117.7(6)
C25 C24 C23 122.0(6)
C25 C24 H24 119.0
C23 C24 H24 119.0
C24 C25 C26 121.1(7)
C24 C25 H25 119.5
C26 C25 H25 119.5
C17 C26 C25 117.1(6)
C17 C26 C27 122.9(6)
C25 C26 C27 120.0(6)
C26 C27 C29 114.0(7)
C26 C27 C28 110.4(7)
C29 C27 C28 109.4(7)
C26 C27 H27 107.6
C29 C27 H27 107.6
C28 C27 H27 107.6
C27 C28 H281 109.5
C27 C28 H282 109.5
H281 C28 H282 109.5
C27 C28 H283 109.5
H281 C28 H283 109.5
H282 C28 H283 109.5
C27 C29 H291 109.5
C27 C29 H292 109.5
H291 C29 H292 109.5
C27 C29 H293 109.5
H291 C29 H293 109.5
H292 C29 H293 109.5
C31 C30 Ru1 136.7(5)
C31 C30 H30 111.6
Ru1 C30 H30 111.6
C36 C31 C32 117.8(7)
C36 C31 C30 124.8(6)
C32 C31 C30 117.5(7)
C33 C32 C31 121.4(8)
C33 C32 H32 119.3
C31 C32 H32 119.3
C34 C33 C32 120.1(8)
C34 C33 H33 120.0
C32 C33 H33 120.0
C33 C34 C35 120.4(8)
C33 C34 H34 119.8
C35 C34 H34 119.8
C34 C35 C36 120.1(8)
C34 C35 H35 119.9
C36 C35 H35 119.9
C35 C36 C31 120.2(8)
C35 C36 H36 119.9
C31 C36 H36 119.9
C42 C37 C38 110.6(5)
C42 C37 P1 115.9(5)
C38 C37 P1 113.0(5)
C42 C37 H37 105.4
C38 C37 H37 105.4
P1 C37 H37 105.4
C37 C38 C39 110.3(6)
C37 C38 H381 109.6
C39 C38 H381 109.6
C37 C38 H382 109.6
C39 C38 H382 109.6
H381 C38 H382 108.1
C40 C39 C38 112.5(6)
C40 C39 H391 109.1
C38 C39 H391 109.1
C40 C39 H392 109.1
C38 C39 H392 109.1
H391 C39 H392 107.8
C39 C40 C41 112.0(6)
C39 C40 H401 109.2
C41 C40 H401 109.2
C39 C40 H402 109.2
C41 C40 H402 109.2
H401 C40 H402 107.9
C40 C41 C42 111.1(6)
C40 C41 H411 109.4
C42 C41 H411 109.4
C40 C41 H412 109.4
C42 C41 H412 109.4
H411 C41 H412 108.0
C37 C42 C41 110.3(6)
C37 C42 H421 109.6
C41 C42 H421 109.6
C37 C42 H422 109.6
C41 C42 H422 109.6
H421 C42 H422 108.1
C48 C43 C44 108.2(6)
C48 C43 P1 111.4(5)
C44 C43 P1 114.9(5)
C48 C43 H43 107.3
C44 C43 H43 107.3
P1 C43 H43 107.3
C45 C44 C43 110.0(6)
C45 C44 H441 109.7
C43 C44 H441 109.7
C45 C44 H442 109.7
C43 C44 H442 109.7
H441 C44 H442 108.2
C46 C45 C44 112.0(7)
C46 C45 H451 109.2
C44 C45 H451 109.2
C46 C45 H452 109.2
C44 C45 H452 109.2
H451 C45 H452 107.9
C45 C46 C47 110.9(7)
C45 C46 H461 109.5
C47 C46 H461 109.5
C45 C46 H462 109.5
C47 C46 H462 109.5
H461 C46 H462 108.1
C46 C47 C48 111.4(8)
C46 C47 H471 109.3
C48 C47 H471 109.3
C46 C47 H472 109.3
C48 C47 H472 109.3
H471 C47 H472 108.0
C43 C48 C47 110.2(7)
C43 C48 H481 109.6
C47 C48 H481 109.6
C43 C48 H482 109.6
C47 C48 H482 109.6
H481 C48 H482 108.1
C54 C49 C50 108.3(6)
C54 C49 P1 112.6(5)
C50 C49 P1 117.9(5)
C54 C49 H49 105.7
C50 C49 H49 105.7
P1 C49 H49 105.7
C51 C50 C49 110.6(6)
C51 C50 H501 109.5
C49 C50 H501 109.5
C51 C50 H502 109.5
C49 C50 H502 109.5
H501 C50 H502 108.1
C52 C51 C50 112.9(7)
C52 C51 H511 109.0
C50 C51 H511 109.0
C52 C51 H512 109.0
C50 C51 H512 109.0
H511 C51 H512 107.8
C53 C52 C51 110.7(7)
C53 C52 H521 109.5
C51 C52 H521 109.5
C53 C52 H522 109.5
C51 C52 H522 109.5
H521 C52 H522 108.1
C52 C53 C54 110.1(7)
C52 C53 H531 109.6
C54 C53 H531 109.6
C52 C53 H532 109.6
C54 C53 H532 109.6
H531 C53 H532 108.2
C49 C54 C53 110.4(7)
C49 C54 H541 109.6
C53 C54 H541 109.6
C49 C54 H542 109.6
C53 C54 H542 109.6
H541 C54 H542 108.1
C57 C55 C56 111.5(11)
C57 C55 C7 109.3(8)
C56 C55 C7 107.5(9)
C57 C55 H55 109.5
C56 C55 H55 109.5
C7 C55 H55 109.5
C55 C56 H561 109.5
C55 C56 H562 109.5
H561 C56 H562 109.5
C55 C56 H563 109.5
H561 C56 H563 109.5
H562 C56 H563 109.5
C55 C57 H571 109.5
C55 C57 H572 109.5
H571 C57 H572 109.5
C55 C57 H573 109.5
H571 C57 H573 109.5
H572 C57 H573 109.5
C59 C58 C20 110.9(7)
C59 C58 C60 109.4(7)
C20 C58 C60 114.4(7)
C59 C58 H58 107.3
C20 C58 H58 107.3
C60 C58 H58 107.3
C58 C59 H591 109.5
C58 C59 H592 109.5
H591 C59 H592 109.5
C58 C59 H593 109.5
H591 C59 H593 109.5
H592 C59 H593 109.5
C58 C60 H601 109.5
C58 C60 H602 109.5
H601 C60 H602 109.5
C58 C60 H603 109.5
H601 C60 H603 109.5
H602 C60 H603 109.5
C61 O1 H1 109.5
O1 C61 H611 109.5
O1 C61 H612 109.5
H611 C61 H612 109.5
O1 C61 H613 109.5
H611 C61 H613 109.5
H612 C61 H613 109.5

loop_
_geom_bond_atom_site_label_1
_geom_bond_atom_site_label_2
_geom_bond_distance
Ru1 C30 1.841(6)
Ru1 C1 2.091(8)
Ru1 Cl1 2.387(2)
Ru1 Cl2 2.388(2)
Ru1 P1 2.4225(17)
P1 C43 1.852(6)
P1 C37 1.858(6)
P1 C49 1.868(7)
N1 C1 1.379(10)
N1 C3 1.386(10)
N1 C4 1.490(11)
N2 C1 1.363(9)
N2 C2 1.392(9)
N2 C17 1.447(8)
C2 C3 1.327(11)
C2 H2 0.9500
C3 H3 0.9500
C4 C13 1.265(12)
C4 C5 1.331(13)
C5 C10 1.486(11)
C5 C6 1.528(14)
C6 C7 1.295(12)
C6 H6 0.9500
C7 C8 1.308(14)
C7 C55 1.562(14)
C8 C9 1.345(12)
C8 H8 0.9500
C9 C10 1.400(11)
C9 H9 0.9500
C10 C11 1.391(12)
C11 C12 1.516(15)
C11 H11 0.9500
C12 C13 1.417(13)
C12 H12 0.9500
C13 C14 1.600(13)
C14 C15 1.525(12)
C14 C16 1.592(13)
C14 H14 1.0000
C15 H151 0.9800
C15 H152 0.9800
C15 H153 0.9800
C16 H161 0.9800
C16 H162 0.9800
C16 H163 0.9800
C17 C26 1.360(9)
C17 C18 1.424(9)
C18 C19 1.409(9)
C18 C23 1.437(9)
C19 C20 1.371(10)
C19 H19 0.9500
C20 C21 1.413(10)
C20 C58 1.515(10)
C21 C22 1.358(10)
C21 H21 0.9500
C22 C23 1.413(9)
C22 H22 0.9500
C23 C24 1.405(9)
C24 C25 1.367(10)
C24 H24 0.9500
C25 C26 1.424(9)
C25 H25 0.9500
C26 C27 1.520(10)
C27 C29 1.528(11)
C27 C28 1.536(11)
C27 H27 1.0000
C28 H281 0.9800
C28 H282 0.9800
C28 H283 0.9800
C29 H291 0.9800
C29 H292 0.9800
C29 H293 0.9800
C30 C31 1.457(9)
C30 H30 0.9500
C31 C36 1.395(10)
C31 C32 1.400(10)
C32 C33 1.371(11)
C32 H32 0.9500
C33 C34 1.363(13)
C33 H33 0.9500
C34 C35 1.377(13)
C34 H34 0.9500
C35 C36 1.391(11)
C35 H35 0.9500
C36 H36 0.9500
C37 C42 1.516(9)
C37 C38 1.535(9)
C37 H37 1.0000
C38 C39 1.536(10)
C38 H381 0.9900
C38 H382 0.9900
C39 C40 1.492(11)
C39 H391 0.9900
C39 H392 0.9900
C40 C41 1.510(10)
C40 H401 0.9900
C40 H402 0.9900
C41 C42 1.543(10)
C41 H411 0.9900
C41 H412 0.9900
C42 H421 0.9900
C42 H422 0.9900
C43 C48 1.517(9)
C43 C44 1.535(10)
C43 H43 1.0000
C44 C45 1.530(9)
C44 H441 0.9900
C44 H442 0.9900
C45 C46 1.502(12)
C45 H451 0.9900
C45 H452 0.9900
C46 C47 1.509(13)
C46 H461 0.9900
C46 H462 0.9900
C47 C48 1.528(10)
C47 H471 0.9900
C47 H472 0.9900
C48 H481 0.9900
C48 H482 0.9900
C49 C54 1.525(9)
C49 C50 1.543(10)
C49 H49 1.0000
C50 C51 1.523(10)
C50 H501 0.9900
C50 H502 0.9900
C51 C52 1.522(11)
C51 H511 0.9900
C51 H512 0.9900
C52 C53 1.509(11)
C52 H521 0.9900
C52 H522 0.9900
C53 C54 1.535(11)
C53 H531 0.9900
C53 H532 0.9900
C54 H541 0.9900
C54 H542 0.9900
C55 C57 1.436(14)
C55 C56 1.561(14)
C55 H55 1.0000
C56 H561 0.9800
C56 H562 0.9800
C56 H563 0.9800
C57 H571 0.9800
C57 H572 0.9800
C57 H573 0.9800
C58 C59 1.514(12)
C58 C60 1.531(12)
C58 H58 1.0000
C59 H591 0.9800
C59 H592 0.9800
C59 H593 0.9800
C60 H601 0.9800
C60 H602 0.9800
C60 H603 0.9800
O1 C61 1.430(12)
O1 H1 0.8400
C61 H611 0.9800
C61 H612 0.9800
C61 H613 0.9800

loop_
_geom_hbond_atom_site_label_D
_geom_hbond_atom_site_label_H
_geom_hbond_atom_site_label_A
_geom_hbond_distance_DH
_geom_hbond_distance_HA
_geom_hbond_distance_DA
_geom_hbond_angle_DHA
_geom_hbond_site_symmetry_A
_geom_hbond_publ_flag
O1 H1 Cl2 0.84 2.54 3.349(7) 162 4_565 yes

loop_
_geom_torsion_atom_site_label_1
_geom_torsion_atom_site_label_2
_geom_torsion_atom_site_label_3
_geom_torsion_atom_site_label_4
_geom_torsion
C30 Ru1 P1 C43 -171.8(3)
C1 Ru1 P1 C43 9.4(10)
Cl1 Ru1 P1 C43 83.7(2)
Cl2 Ru1 P1 C43 -83.6(2)
C30 Ru1 P1 C37 -57.7(3)
C1 Ru1 P1 C37 123.6(10)
Cl1 Ru1 P1 C37 -162.2(2)
Cl2 Ru1 P1 C37 30.6(2)
C30 Ru1 P1 C49 74.0(3)
C1 Ru1 P1 C49 -104.8(10)
Cl1 Ru1 P1 C49 -30.5(2)
Cl2 Ru1 P1 C49 162.3(2)
C2 N2 C1 N1 -1.4(10)
C17 N2 C1 N1 175.9(7)
C2 N2 C1 Ru1 -179.0(7)
C17 N2 C1 Ru1 -1.7(13)
C3 N1 C1 N2 2.9(12)
C4 N1 C1 N2 -177.9(10)
C3 N1 C1 Ru1 -179.4(8)
C4 N1 C1 Ru1 -0.2(17)
C30 Ru1 C1 N2 -6.7(9)
Cl1 Ru1 C1 N2 97.1(8)
Cl2 Ru1 C1 N2 -95.3(8)
P1 Ru1 C1 N2 172.1(4)
C30 Ru1 C1 N1 176.2(9)
Cl1 Ru1 C1 N1 -80.0(9)
Cl2 Ru1 C1 N1 87.7(9)
P1 Ru1 C1 N1 -5.0(17)
C1 N2 C2 C3 -0.7(11)
C17 N2 C2 C3 -178.1(8)
N2 C2 C3 N1 2.4(13)
C1 N1 C3 C2 -3.5(14)
C4 N1 C3 C2 177.3(10)
C1 N1 C4 C13 99.6(14)
C3 N1 C4 C13 -81.3(14)
C1 N1 C4 C5 -93.7(13)
C3 N1 C4 C5 85.4(12)
C13 C4 C5 C10 -3.1(12)
N1 C4 C5 C10 -170.3(6)
C13 C4 C5 C6 176.1(8)
N1 C4 C5 C6 9.0(11)
C4 C5 C6 C7 -177.4(9)
C10 C5 C6 C7 1.9(11)
C5 C6 C7 C8 -6.2(14)
C5 C6 C7 C55 176.9(8)
C6 C7 C8 C9 6.0(15)
C55 C7 C8 C9 -177.1(9)
C7 C8 C9 C10 -1.2(15)
C8 C9 C10 C11 177.2(8)
C8 C9 C10 C5 -3.0(11)
C4 C5 C10 C11 1.6(11)
C6 C5 C10 C11 -177.7(7)
C4 C5 C10 C9 -178.2(7)
C6 C5 C10 C9 2.5(9)
C9 C10 C11 C12 179.6(7)
C5 C10 C11 C12 -0.1(11)
C10 C11 C12 C13 -0.1(12)
C5 C4 C13 C12 3.1(14)
N1 C4 C13 C12 168.4(8)
C5 C4 C13 C14 -176.7(8)
N1 C4 C13 C14 -11.4(14)
C11 C12 C13 C4 -1.4(14)
C11 C12 C13 C14 178.4(8)
C4 C13 C14 C15 102.2(10)
C12 C13 C14 C15 -77.6(10)
C4 C13 C14 C16 -137.4(9)
C12 C13 C14 C16 42.8(10)
C1 N2 C17 C26 95.5(9)
C2 N2 C17 C26 -87.4(8)
C1 N2 C17 C18 -91.1(9)
C2 N2 C17 C18 85.9(8)
C26 C17 C18 C19 178.5(6)
N2 C17 C18 C19 5.6(9)
C26 C17 C18 C23 -2.9(9)
N2 C17 C18 C23 -175.8(5)
C17 C18 C19 C20 179.5(6)
C23 C18 C19 C20 0.9(9)
C18 C19 C20 C21 0.6(10)
C18 C19 C20 C58 -177.2(6)
C19 C20 C21 C22 -2.1(11)
C58 C20 C21 C22 175.8(7)
C20 C21 C22 C23 1.9(11)
C21 C22 C23 C24 178.7(7)
C21 C22 C23 C18 -0.3(10)
C19 C18 C23 C24 179.8(6)
C17 C18 C23 C24 1.2(9)
C19 C18 C23 C22 -1.1(9)
C17 C18 C23 C22 -179.8(6)
C22 C23 C24 C25 -178.7(6)
C18 C23 C24 C25 0.3(10)
C23 C24 C25 C26 -0.4(10)
C18 C17 C26 C25 2.8(10)
N2 C17 C26 C25 175.5(6)
C18 C17 C26 C27 -175.8(6)
N2 C17 C26 C27 -3.1(10)
C24 C25 C26 C17 -1.1(10)
C24 C25 C26 C27 177.6(6)
C17 C26 C27 C29 -138.0(7)
C25 C26 C27 C29 43.4(9)
C17 C26 C27 C28 98.4(8)
C25 C26 C27 C28 -80.2(9)
C1 Ru1 C30 C31 101.7(7)
Cl1 Ru1 C30 C31 14.2(7)
Cl2 Ru1 C30 C31 -167.2(7)
P1 Ru1 C30 C31 -77.9(7)
Ru1 C30 C31 C36 -10.0(11)
Ru1 C30 C31 C32 169.0(5)
C36 C31 C32 C33 0.3(10)
C30 C31 C32 C33 -178.8(7)
C31 C32 C33 C34 -0.2(12)
C32 C33 C34 C35 0.8(13)
C33 C34 C35 C36 -1.5(13)
C34 C35 C36 C31 1.6(12)
C32 C31 C36 C35 -1.0(10)
C30 C31 C36 C35 178.1(7)
C43 P1 C37 C42 -52.5(6)
C49 P1 C37 C42 56.2(6)
Ru1 P1 C37 C42 -169.9(4)
C43 P1 C37 C38 178.3(5)
C49 P1 C37 C38 -73.0(5)
Ru1 P1 C37 C38 60.9(5)
C42 C37 C38 C39 56.1(8)
P1 C37 C38 C39 -172.1(5)
C37 C38 C39 C40 -54.4(9)
C38 C39 C40 C41 54.3(9)
C39 C40 C41 C42 -54.9(9)
C38 C37 C42 C41 -57.5(8)
P1 C37 C42 C41 172.1(5)
C40 C41 C42 C37 56.7(9)
C37 P1 C43 C48 -179.3(6)
C49 P1 C43 C48 66.0(6)
Ru1 P1 C43 C48 -56.4(6)
C37 P1 C43 C44 -55.9(6)
C49 P1 C43 C44 -170.5(5)
Ru1 P1 C43 C44 67.1(5)
C48 C43 C44 C45 -59.5(9)
P1 C43 C44 C45 175.3(6)
C43 C44 C45 C46 57.2(10)
C44 C45 C46 C47 -54.1(11)
C45 C46 C47 C48 54.6(11)
C44 C43 C48 C47 60.5(9)
P1 C43 C48 C47 -172.3(7)
C46 C47 C48 C43 -58.8(11)
C43 P1 C49 C54 163.5(5)
C37 P1 C49 C54 55.0(6)
Ru1 P1 C49 C54 -79.2(5)
C43 P1 C49 C50 36.4(6)
C37 P1 C49 C50 -72.2(6)
Ru1 P1 C49 C50 153.6(5)
C54 C49 C50 C51 57.4(8)
P1 C49 C50 C51 -173.5(5)
C49 C50 C51 C52 -54.8(9)
C50 C51 C52 C53 53.9(10)
C51 C52 C53 C54 -55.9(10)
C50 C49 C54 C53 -60.9(8)
P1 C49 C54 C53 167.0(5)
C52 C53 C54 C49 61.0(9)
C6 C7 C55 C57 85.1(12)
C8 C7 C55 C57 -91.7(12)
C6 C7 C55 C56 -36.0(13)
C8 C7 C55 C56 147.1(10)
C19 C20 C58 C59 106.6(9)
C21 C20 C58 C59 -71.3(9)
C19 C20 C58 C60 -17.7(10)
C21 C20 C58 C60 164.5(7)
